data_4333926
loop_
_publ_author_name
'Talia Bsaibess'
'Michel Guerro'
'Yann Le Gal'
'Daad Sarraf'
'Nathalie Bellec'
'Marc Fourmigu\'e'
'Fr\'ed\'eric Barri\`ere'
'Vincent Dorcet'
'Thierry Guizouarn'
'Thierry Roisnel'
'Dominique Lorcy'

_publ_section_title
;
 Variable Magnetic Interactions between S = 1/2 Cation Radical Salts of
 Functionalizable Electron-Rich Dithiolene and Diselenolene Cp2Mo
 Complexes
;
_journal_name_full 'Inorganic Chemistry'
_journal_page_first 2162
_journal_page_last 2173
_journal_paper_doi 10.1021/ic3025606
_journal_volume 52
_journal_year 2013
_chemical_compound_source 'synthesis as described'
_chemical_formula_moiety 'C15 H15 Mo N S2 Se2, C12 F4 N4'
_chemical_formula_sum 'C27 H15 F4 Mo N5 S2 Se2'
_chemical_formula_weight 803.42
_chemical_name_systematic
;
 ?
;
_space_group_IT_number 2
_symmetry_cell_setting triclinic
_symmetry_Int_Tables_number 2
_symmetry_space_group_name_Hall '-P 1'
_symmetry_space_group_name_H-M 'P -1'
_atom_sites_solution_hydrogens geom
_atom_sites_solution_primary direct
_atom_sites_solution_secondary difmap
_audit_conform_dict_location ftp://ftp.iucr.org/pub/cif_core.dic
_audit_conform_dict_name cif_core.dic
_audit_conform_dict_version 2.4
_audit_creation_date 2012-04-23T09:23:58-00:00
_audit_creation_method 'WinGX routine CIF_UPDATE'
_cell_angle_alpha 109.4490(10)
_cell_angle_beta 93.9310(10)
_cell_angle_gamma 105.3150(10)
_cell_formula_units_Z 2
_cell_length_a 7.6315(2)
_cell_length_b 13.2522(4)
_cell_length_c 16.7904(5)
_cell_measurement_reflns_used 6603
_cell_measurement_temperature 150(2)
_cell_measurement_theta_max 27.31
_cell_measurement_theta_min 2.5
_cell_measurement_wavelength 0.71073
_cell_volume 1521.29(8)
_computing_cell_refinement 'Bruker APEX2 (Bruker, 2006)'
_computing_data_collection 'Bruker APEX2 (Bruker, 2006)'
_computing_data_reduction 'Bruker APEX2 (Bruker, 2006)'
_computing_molecular_graphics 'Ortep-3 for Windows (Farrugia, 1997)'
_computing_publication_material
;
           WinGX publication routines (Farrugia, 1999),
           CRYSCAL (T. Roisnel, local program)
;
_computing_structure_refinement 'SHELXL-97 (Sheldrick, 1997)'
_computing_structure_solution 'SIR97 (Altomare et al., 1999)'
_diffrn_ambient_temperature 150(2)
_diffrn_detector 'CCD plate'
_diffrn_measured_fraction_theta_full 0.986
_diffrn_measured_fraction_theta_max 0.971
_diffrn_measurement_device_type 'APEXII, Bruker-AXS'
_diffrn_measurement_method 'CCD rotation images, thin slices'
_diffrn_radiation_monochromator graphite
_diffrn_radiation_probe x-ray
_diffrn_radiation_type MoK\a
_diffrn_radiation_wavelength 0.71073
_diffrn_reflns_av_R_equivalents 0.0422
_diffrn_reflns_av_unetI/netI 0.0533
_diffrn_reflns_limit_h_max 9
_diffrn_reflns_limit_h_min -9
_diffrn_reflns_limit_k_max 17
_diffrn_reflns_limit_k_min -17
_diffrn_reflns_limit_l_max 21
_diffrn_reflns_limit_l_min -21
_diffrn_reflns_number 24220
_diffrn_reflns_theta_full 25
_diffrn_reflns_theta_max 27.47
_diffrn_reflns_theta_min 3.04
_exptl_absorpt_coefficient_mu 3.012
_exptl_absorpt_correction_T_max 0.914
_exptl_absorpt_correction_T_min 0.825
_exptl_absorpt_correction_type multi-scan
_exptl_absorpt_process_details
;
  [Sheldrick, G.M. (2002). SADABS Bruker AXS Inc., Madison, Wisconsin, USA]
;
_exptl_crystal_colour 'dark red'
_exptl_crystal_density_diffrn 1.754
_exptl_crystal_description stick
_exptl_crystal_F_000 780
_exptl_crystal_size_max 0.31
_exptl_crystal_size_mid 0.04
_exptl_crystal_size_min 0.03
_platon_squeeze_details
;
;
_refine_diff_density_max 2.155
_refine_diff_density_min -0.916
_refine_diff_density_rms 0.122
_refine_ls_extinction_method none
_refine_ls_goodness_of_fit_ref 1.064
_refine_ls_hydrogen_treatment constr
_refine_ls_matrix_type full
_refine_ls_number_parameters 323
_refine_ls_number_reflns 6756
_refine_ls_number_restraints 0
_refine_ls_restrained_S_all 1.064
_refine_ls_R_factor_all 0.0608
_refine_ls_R_factor_gt 0.0418
_refine_ls_shift/su_max 0.007
_refine_ls_shift/su_mean 0.001
_refine_ls_structure_factor_coef Fsqd
_refine_ls_weighting_details 'calc w=1/[\s^2^(Fo^2^)+(0.0509P)^2^+1.2974P] where P=(Fo^2^+2Fc^2^)/3'
_refine_ls_weighting_scheme calc
_refine_ls_wR_factor_gt 0.0996
_refine_ls_wR_factor_ref 0.1061
_reflns_number_gt 5126
_reflns_number_total 6756
_reflns_threshold_expression >2sigma(I)
_cod_data_source_file ic3025606_si_001_14.cif
_cod_data_source_block 4bTCNQF4
_cod_database_code 4333926

loop_
_symmetry_equiv_pos_as_xyz
'x, y, z'
'-x, -y, -z'

loop_
_atom_site_label
_atom_site_type_symbol
_atom_site_fract_x
_atom_site_fract_y
_atom_site_fract_z
_atom_site_U_iso_or_equiv
_atom_site_adp_type
_atom_site_occupancy
_atom_site_symmetry_multiplicity
_atom_site_calc_flag
_atom_site_refinement_flags
Mo1 Mo 0.74534(5) 0.42885(3) 0.26180(2) 0.01738(10) Uani 1 1 d .
Se1 Se 0.81452(6) 0.33713(4) 0.10951(3) 0.02366(12) Uani 1 1 d .
Se2 Se 0.94892(6) 0.61347(4) 0.25397(3) 0.02727(13) Uani 1 1 d .
S3 S 1.15792(14) 0.43402(9) 0.02924(7) 0.0228(2) Uani 1 1 d .
S4 S 1.44623(16) 0.63841(11) 0.02926(7) 0.0307(3) Uani 1 1 d .
C1 C 1.0350(8) 0.4464(5) 0.3304(3) 0.0444(6) Uani 1 1 d .
H1 H 1.1448 0.4933 0.3224 0.053 Uiso 1 1 calc R
C2 C 0.9584(7) 0.3341(5) 0.2828(4) 0.0444(6) Uani 1 1 d .
H2 H 1.0073 0.2908 0.2378 0.053 Uiso 1 1 calc R
C3 C 0.7952(8) 0.2937(5) 0.3120(3) 0.0444(6) Uani 1 1 d .
H3 H 0.7106 0.2199 0.2899 0.053 Uiso 1 1 calc R
C4 C 0.7849(8) 0.3890(5) 0.3829(3) 0.0444(6) Uani 1 1 d .
H4 H 0.6927 0.3882 0.4181 0.053 Uiso 1 1 calc R
C5 C 0.9304(7) 0.4816(5) 0.3912(4) 0.0444(6) Uani 1 1 d .
H5 H 0.9539 0.5557 0.4315 0.053 Uiso 1 1 calc R
C6 C 0.4493(6) 0.3568(5) 0.1824(3) 0.0363(5) Uani 1 1 d .
H6 H 0.416 0.2946 0.1296 0.044 Uiso 1 1 calc R
C7 C 0.4340(6) 0.3514(5) 0.2631(3) 0.0363(5) Uani 1 1 d .
H7 H 0.3916 0.2844 0.2748 0.044 Uiso 1 1 calc R
C8 C 0.4919(6) 0.4620(4) 0.3250(3) 0.0363(5) Uani 1 1 d .
H8 H 0.4935 0.482 0.385 0.044 Uiso 1 1 calc R
C9 C 0.5462(6) 0.5364(5) 0.2828(3) 0.0363(5) Uani 1 1 d .
H9 H 0.5906 0.616 0.3087 0.044 Uiso 1 1 calc R
C10 C 0.5231(6) 0.4712(4) 0.1929(3) 0.0363(5) Uani 1 1 d .
H10 H 0.5521 0.4996 0.1488 0.044 Uiso 1 1 calc R
C11 C 1.0140(6) 0.4492(4) 0.1054(3) 0.0215(9) Uani 1 1 d .
C12 C 1.0641(6) 0.5606(4) 0.1610(3) 0.0214(9) Uani 1 1 d .
N13 N 1.2099(5) 0.6295(3) 0.1414(2) 0.0221(8) Uani 1 1 d .
C14 C 1.2796(6) 0.5759(4) 0.0701(3) 0.0248(10) Uani 1 1 d .
C15 C 1.2801(6) 0.7525(4) 0.1886(3) 0.0295(11) Uani 1 1 d .
H15A H 1.4115 0.7804 0.1842 0.035 Uiso 1 1 calc R
H15B H 1.2719 0.7692 0.25 0.035 Uiso 1 1 calc R
C16 C 1.1709(8) 0.8126(4) 0.1532(3) 0.0389(12) Uani 1 1 d .
H16A H 1.1806 0.7971 0.0926 0.058 Uiso 1 1 calc R
H16B H 1.2201 0.8937 0.1854 0.058 Uiso 1 1 calc R
H16C H 1.0412 0.786 0.1584 0.058 Uiso 1 1 calc R
N51 N -0.2775(5) 0.6391(3) 0.5391(2) 0.0321(9) Uani 1 1 d .
C52 C -0.1869(6) 0.7309(4) 0.5717(3) 0.0228(9) Uani 1 1 d .
C53 C -0.0784(6) 0.8450(4) 0.6190(3) 0.0236(9) Uani 1 1 d .
C54 C -0.0976(6) 0.8820(4) 0.7065(3) 0.0275(10) Uani 1 1 d .
N55 N -0.1222(7) 0.9039(4) 0.7763(3) 0.0449(11) Uani 1 1 d .
C56 C 0.0463(6) 0.9116(3) 0.5835(3) 0.0202(9) Uani 1 1 d .
C57 C 0.0643(6) 0.8753(3) 0.4963(3) 0.0200(9) Uani 1 1 d .
F57 F -0.0446(3) 0.7721(2) 0.44340(15) 0.0286(6) Uani 1 1 d .
C58 C 0.1804(6) 0.9386(4) 0.4613(3) 0.0217(9) Uani 1 1 d .
F58 F 0.1839(4) 0.8949(2) 0.37659(15) 0.0309(6) Uani 1 1 d .
C59 C 0.2996(5) 1.0489(4) 0.5096(3) 0.0203(9) Uani 1 1 d .
C60 C 0.2817(6) 1.0851(4) 0.5975(3) 0.0234(9) Uani 1 1 d .
F60 F 0.1618(4) 1.0657(2) 0.71663(15) 0.0341(6) Uani 1 1 d .
C61 C 0.1642(6) 1.0221(4) 0.6320(3) 0.0223(9) Uani 1 1 d .
F61 F 0.3892(4) 1.1875(2) 0.65012(16) 0.0337(6) Uani 1 1 d .
C62 C 0.4207(6) 1.1148(4) 0.4733(3) 0.0236(9) Uani 1 1 d .
C63 C 0.4505(6) 1.0753(4) 0.3865(3) 0.0265(10) Uani 1 1 d .
N64 N 0.4886(5) 1.0519(4) 0.3190(3) 0.0365(10) Uani 1 1 d .
C65 C 0.5401(6) 1.2250(4) 0.5217(3) 0.0277(10) Uani 1 1 d .
N66 N 0.6408(6) 1.3143(4) 0.5554(3) 0.0405(11) Uani 1 1 d .

loop_
_atom_site_aniso_label
_atom_site_aniso_U_11
_atom_site_aniso_U_22
_atom_site_aniso_U_33
_atom_site_aniso_U_23
_atom_site_aniso_U_13
_atom_site_aniso_U_12
Mo1 0.01534(19) 0.0231(2) 0.01567(17) 0.00921(15) 0.00534(13) 0.00572(14)
Se1 0.0261(2) 0.0223(2) 0.0206(2) 0.00629(18) 0.00873(17) 0.00494(18)
Se2 0.0365(3) 0.0215(2) 0.0203(2) 0.00480(18) 0.01586(19) 0.00390(19)
S3 0.0207(5) 0.0295(6) 0.0200(5) 0.0084(5) 0.0076(4) 0.0101(4)
S4 0.0236(6) 0.0394(7) 0.0297(6) 0.0146(5) 0.0121(5) 0.0061(5)
C1 0.0438(15) 0.0542(16) 0.0447(14) 0.0270(12) -0.0020(11) 0.0208(12)
C2 0.0438(15) 0.0542(16) 0.0447(14) 0.0270(12) -0.0020(11) 0.0208(12)
C3 0.0438(15) 0.0542(16) 0.0447(14) 0.0270(12) -0.0020(11) 0.0208(12)
C4 0.0438(15) 0.0542(16) 0.0447(14) 0.0270(12) -0.0020(11) 0.0208(12)
C5 0.0438(15) 0.0542(16) 0.0447(14) 0.0270(12) -0.0020(11) 0.0208(12)
C6 0.0208(12) 0.0510(15) 0.0383(13) 0.0141(11) 0.0098(9) 0.0142(10)
C7 0.0208(12) 0.0510(15) 0.0383(13) 0.0141(11) 0.0098(9) 0.0142(10)
C8 0.0208(12) 0.0510(15) 0.0383(13) 0.0141(11) 0.0098(9) 0.0142(10)
C9 0.0208(12) 0.0510(15) 0.0383(13) 0.0141(11) 0.0098(9) 0.0142(10)
C10 0.0208(12) 0.0510(15) 0.0383(13) 0.0141(11) 0.0098(9) 0.0142(10)
C11 0.022(2) 0.026(2) 0.018(2) 0.0070(18) 0.0055(16) 0.0092(18)
C12 0.017(2) 0.028(2) 0.017(2) 0.0086(18) 0.0024(16) 0.0039(17)
N13 0.0223(19) 0.026(2) 0.0168(17) 0.0078(15) 0.0061(14) 0.0043(15)
C14 0.021(2) 0.037(3) 0.022(2) 0.015(2) 0.0089(17) 0.0109(19)
C15 0.025(2) 0.028(3) 0.023(2) 0.004(2) 0.0054(18) -0.0050(19)
C16 0.056(3) 0.024(3) 0.032(3) 0.006(2) 0.012(2) 0.008(2)
N51 0.034(2) 0.030(2) 0.030(2) 0.0149(19) 0.0057(17) 0.0003(19)
C52 0.021(2) 0.028(3) 0.023(2) 0.013(2) 0.0067(17) 0.0071(19)
C53 0.023(2) 0.026(2) 0.025(2) 0.0118(19) 0.0045(18) 0.0080(18)
C54 0.036(3) 0.021(2) 0.027(2) 0.011(2) 0.010(2) 0.008(2)
N55 0.064(3) 0.034(3) 0.033(2) 0.012(2) 0.015(2) 0.008(2)
C56 0.019(2) 0.020(2) 0.024(2) 0.0101(18) 0.0021(16) 0.0066(17)
C57 0.018(2) 0.016(2) 0.023(2) 0.0046(17) 0.0033(16) 0.0044(16)
F57 0.0360(15) 0.0176(13) 0.0229(13) 0.0017(11) 0.0089(11) -0.0004(11)
C58 0.022(2) 0.023(2) 0.021(2) 0.0078(18) 0.0065(17) 0.0078(18)
F58 0.0395(16) 0.0252(14) 0.0230(13) 0.0048(11) 0.0141(11) 0.0049(12)
C59 0.016(2) 0.022(2) 0.027(2) 0.0105(18) 0.0036(16) 0.0091(17)
C60 0.022(2) 0.020(2) 0.023(2) 0.0058(18) -0.0039(17) 0.0022(18)
F60 0.0442(17) 0.0312(15) 0.0193(13) 0.0072(11) 0.0033(11) 0.0024(12)
C61 0.028(2) 0.023(2) 0.014(2) 0.0052(17) 0.0020(17) 0.0068(18)
F61 0.0363(16) 0.0244(15) 0.0276(14) 0.0056(12) -0.0016(11) -0.0047(12)
C62 0.020(2) 0.025(2) 0.029(2) 0.0120(19) 0.0038(18) 0.0072(18)
C63 0.018(2) 0.025(2) 0.036(3) 0.012(2) 0.0039(19) 0.0036(18)
N64 0.029(2) 0.043(3) 0.036(2) 0.015(2) 0.0112(18) 0.0072(19)
C65 0.019(2) 0.031(3) 0.035(3) 0.015(2) 0.0071(19) 0.005(2)
N66 0.030(2) 0.034(3) 0.047(3) 0.012(2) 0.0063(19) -0.0051(19)

loop_
_atom_type_symbol
_atom_type_description
_atom_type_scat_dispersion_real
_atom_type_scat_dispersion_imag
_atom_type_scat_source
C C 0.0033 0.0016 'International Tables Vol C Tables 4.2.6.8 and 6.1.1.4'
H H 0 0 'International Tables Vol C Tables 4.2.6.8 and 6.1.1.4'
N N 0.0061 0.0033 'International Tables Vol C Tables 4.2.6.8 and 6.1.1.4'
F F 0.0171 0.0103 'International Tables Vol C Tables 4.2.6.8 and 6.1.1.4'
S S 0.1246 0.1234 'International Tables Vol C Tables 4.2.6.8 and 6.1.1.4'
Se Se -0.0929 2.2259 'International Tables Vol C Tables 4.2.6.8 and 6.1.1.4'
Mo Mo -1.6832 0.6857 'International Tables Vol C Tables 4.2.6.8 and 6.1.1.4'

loop_
_geom_angle_atom_site_label_1
_geom_angle_atom_site_label_2
_geom_angle_atom_site_label_3
_geom_angle
C10 Mo1 C4 136.31(19)
C10 Mo1 C5 143.25(19)
C4 Mo1 C5 35.08(19)
C10 Mo1 C9 36.52(17)
C4 Mo1 C9 106.70(19)
C5 Mo1 C9 107.07(19)
C10 Mo1 C3 142.6(2)
C4 Mo1 C3 36.53(19)
C5 Mo1 C3 59.8(2)
C9 Mo1 C3 135.20(19)
C10 Mo1 C6 35.83(18)
C4 Mo1 C6 116.56(19)
C5 Mo1 C6 148.03(19)
C9 Mo1 C6 59.45(18)
C3 Mo1 C6 107.3(2)
C10 Mo1 C7 59.04(18)
C4 Mo1 C7 82.98(19)
C5 Mo1 C7 113.29(19)
C9 Mo1 C7 58.62(18)
C3 Mo1 C7 86.06(19)
C6 Mo1 C7 34.82(16)
C10 Mo1 C1 159.4(2)
C4 Mo1 C1 57.3(2)
C5 Mo1 C1 34.54(19)
C9 Mo1 C1 135.67(19)
C3 Mo1 C1 57.9(2)
C6 Mo1 C1 163.45(19)
C7 Mo1 C1 139.48(19)
C10 Mo1 C8 59.32(18)
C4 Mo1 C8 77.32(19)
C5 Mo1 C8 93.24(19)
C9 Mo1 C8 34.79(17)
C3 Mo1 C8 100.55(19)
C6 Mo1 C8 58.64(17)
C7 Mo1 C8 35.29(17)
C1 Mo1 C8 127.70(19)
C10 Mo1 C2 158.99(18)
C4 Mo1 C2 58.0(2)
C5 Mo1 C2 57.8(2)
C9 Mo1 C2 163.84(18)
C3 Mo1 C2 34.90(18)
C6 Mo1 C2 129.74(19)
C7 Mo1 C2 119.53(19)
C1 Mo1 C2 33.80(18)
C8 Mo1 C2 133.58(19)
C10 Mo1 Se2 81.87(13)
C4 Mo1 Se2 120.18(14)
C5 Mo1 Se2 85.53(14)
C9 Mo1 Se2 78.38(13)
C3 Mo1 Se2 135.44(14)
C6 Mo1 Se2 116.30(13)
C7 Mo1 Se2 136.17(14)
C1 Mo1 Se2 77.57(14)
C8 Mo1 Se2 109.09(13)
C2 Mo1 Se2 104.10(14)
C10 Mo1 Se1 85.03(12)
C4 Mo1 Se1 130.76(15)
C5 Mo1 Se1 127.96(14)
C9 Mo1 Se1 120.46(12)
C3 Mo1 Se1 95.26(14)
C6 Mo1 Se1 79.65(12)
C7 Mo1 Se1 108.94(12)
C1 Mo1 Se1 93.51(14)
C8 Mo1 Se1 138.09(13)
C2 Mo1 Se1 75.68(14)
Se2 Mo1 Se1 84.458(17)
C11 Se1 Mo1 101.54(12)
C12 Se2 Mo1 101.89(13)
C14 S3 C11 92.7(2)
C2 C1 C5 110.4(5)
C2 C1 Mo1 74.6(3)
C5 C1 Mo1 70.9(3)
C2 C1 H1 124.8
C5 C1 H1 124.8
Mo1 C1 H1 121.3
C1 C2 C3 108.5(5)
C1 C2 Mo1 71.6(3)
C3 C2 Mo1 70.4(3)
C1 C2 H2 125.7
C3 C2 H2 125.7
Mo1 C2 H2 123.8
C2 C3 C4 104.8(5)
C2 C3 Mo1 74.7(3)
C4 C3 Mo1 70.4(3)
C2 C3 H3 127.6
C4 C3 H3 127.6
Mo1 C3 H3 119.5
C5 C4 C3 109.1(5)
C5 C4 Mo1 72.8(3)
C3 C4 Mo1 73.1(3)
C5 C4 H4 125.5
C3 C4 H4 125.5
Mo1 C4 H4 120.4
C1 C5 C4 107.1(6)
C1 C5 Mo1 74.6(3)
C4 C5 Mo1 72.2(3)
C1 C5 H5 126.4
C4 C5 H5 126.4
Mo1 C5 H5 118.8
C7 C6 C10 108.0(5)
C7 C6 Mo1 72.9(3)
C10 C6 Mo1 70.4(3)
C7 C6 H6 126
C10 C6 H6 126
Mo1 C6 H6 122.3
C6 C7 C8 108.8(5)
C6 C7 Mo1 72.2(3)
C8 C7 Mo1 72.7(3)
C6 C7 H7 125.6
C8 C7 H7 125.6
Mo1 C7 H7 121.1
C9 C8 C7 108.1(5)
C9 C8 Mo1 71.5(3)
C7 C8 Mo1 72.0(3)
C9 C8 H8 125.9
C7 C8 H8 125.9
Mo1 C8 H8 122.3
C8 C9 C10 107.8(5)
C8 C9 Mo1 73.7(3)
C10 C9 Mo1 70.5(3)
C8 C9 H9 126.1
C10 C9 H9 126.1
Mo1 C9 H9 121.4
C6 C10 C9 107.2(5)
C6 C10 Mo1 73.7(3)
C9 C10 Mo1 73.0(3)
C6 C10 H10 126.4
C9 C10 H10 126.4
Mo1 C10 H10 118.8
C12 C11 S3 109.9(3)
C12 C11 Se1 124.2(3)
S3 C11 Se1 125.8(2)
N13 C12 C11 113.3(4)
N13 C12 Se2 122.6(3)
C11 C12 Se2 124.1(3)
C12 N13 C14 114.9(4)
C12 N13 C15 122.8(3)
C14 N13 C15 122.2(4)
N13 C14 S4 125.3(3)
N13 C14 S3 109.1(3)
S4 C14 S3 125.5(3)
N13 C15 C16 111.1(4)
N13 C15 H15A 109.4
C16 C15 H15A 109.4
N13 C15 H15B 109.4
C16 C15 H15B 109.4
H15A C15 H15B 108
C15 C16 H16A 109.5
C15 C16 H16B 109.5
H16A C16 H16B 109.5
C15 C16 H16C 109.5
H16A C16 H16C 109.5
H16B C16 H16C 109.5
N51 C52 C53 175.2(5)
C54 C53 C56 123.3(4)
C54 C53 C52 113.1(4)
C56 C53 C52 123.5(4)
N55 C54 C53 174.7(5)
C57 C56 C61 113.1(4)
C57 C56 C53 123.4(4)
C61 C56 C53 123.5(4)
C58 C57 F57 117.7(4)
C58 C57 C56 124.0(4)
F57 C57 C56 118.3(4)
F58 C58 C57 118.5(4)
F58 C58 C59 118.3(4)
C57 C58 C59 123.2(4)
C62 C59 C60 124.1(4)
C62 C59 C58 123.3(4)
C60 C59 C58 112.6(4)
F61 C60 C61 117.7(4)
F61 C60 C59 118.3(4)
C61 C60 C59 124.0(4)
F60 C61 C60 118.2(4)
F60 C61 C56 118.7(4)
C60 C61 C56 123.1(4)
C59 C62 C65 123.3(4)
C59 C62 C63 124.2(4)
C65 C62 C63 112.3(4)
N64 C63 C62 173.8(5)
N66 C65 C62 175.1(5)

loop_
_geom_bond_atom_site_label_1
_geom_bond_atom_site_label_2
_geom_bond_distance
Mo1 C10 2.279(5)
Mo1 C4 2.284(5)
Mo1 C5 2.292(5)
Mo1 C9 2.313(5)
Mo1 C3 2.320(5)
Mo1 C6 2.322(5)
Mo1 C7 2.331(5)
Mo1 C1 2.338(5)
Mo1 C8 2.341(5)
Mo1 C2 2.375(5)
Mo1 Se2 2.5790(6)
Mo1 Se1 2.5979(5)
Se1 C11 1.848(4)
Se2 C12 1.867(4)
S3 C14 1.731(5)
S3 C11 1.738(4)
S4 C14 1.648(4)
C1 C2 1.371(8)
C1 C5 1.375(8)
C1 H1 0.95
C2 C3 1.409(8)
C2 H2 0.95
C3 C4 1.443(8)
C3 H3 0.95
C4 C5 1.379(8)
C4 H4 0.95
C5 H5 0.95
C6 C7 1.392(7)
C6 C10 1.416(7)
C6 H6 0.95
C7 C8 1.416(7)
C7 H7 0.95
C8 C9 1.391(7)
C8 H8 0.95
C9 C10 1.439(7)
C9 H9 0.95
C10 H10 0.95
C11 C12 1.390(6)
C12 N13 1.376(5)
N13 C14 1.394(5)
N13 C15 1.481(6)
C15 C16 1.510(7)
C15 H15A 0.99
C15 H15B 0.99
C16 H16A 0.98
C16 H16B 0.98
C16 H16C 0.98
N51 C52 1.148(6)
C52 C53 1.432(6)
C53 C54 1.418(6)
C53 C56 1.423(6)
C54 N55 1.150(6)
C56 C57 1.409(6)
C56 C61 1.424(6)
C57 C58 1.358(6)
C57 F57 1.356(5)
C58 F58 1.350(5)
C58 C59 1.424(6)
C59 C62 1.412(6)
C59 C60 1.420(6)
C60 F61 1.345(5)
C60 C61 1.355(6)
F60 C61 1.347(4)
C62 C65 1.424(6)
C62 C63 1.432(6)
C63 N64 1.151(6)
C65 N66 1.151(6)

loop_
_geom_torsion_atom_site_label_1
_geom_torsion_atom_site_label_2
_geom_torsion_atom_site_label_3
_geom_torsion_atom_site_label_4
_geom_torsion
C10 Mo1 Se1 C11 98.45(19)
C4 Mo1 Se1 C11 -109.5(2)
C5 Mo1 Se1 C11 -63.8(2)
C9 Mo1 Se1 C11 89.2(2)
C3 Mo1 Se1 C11 -119.07(19)
C6 Mo1 Se1 C11 134.21(19)
C7 Mo1 Se1 C11 153.29(19)
C1 Mo1 Se1 C11 -60.98(19)
C8 Mo1 Se1 C11 128.7(2)
C2 Mo1 Se1 C11 -89.9(2)
Se2 Mo1 Se1 C11 16.16(13)
C10 Mo1 Se2 C12 -100.27(18)
C4 Mo1 Se2 C12 120.1(2)
C5 Mo1 Se2 C12 114.35(19)
C9 Mo1 Se2 C12 -137.19(18)
C3 Mo1 Se2 C12 77.4(2)
C6 Mo1 Se2 C12 -90.07(19)
C7 Mo1 Se2 C12 -126.2(2)
C1 Mo1 Se2 C12 80.33(19)
C8 Mo1 Se2 C12 -153.76(19)
C2 Mo1 Se2 C12 59.19(19)
Se1 Mo1 Se2 C12 -14.51(13)
C10 Mo1 C1 C2 -142.7(5)
C4 Mo1 C1 C2 80.1(4)
C5 Mo1 C1 C2 118.6(5)
C9 Mo1 C1 C2 160.3(3)
C3 Mo1 C1 C2 36.5(3)
C6 Mo1 C1 C2 7.3(8)
C7 Mo1 C1 C2 67.4(4)
C8 Mo1 C1 C2 114.3(4)
Se2 Mo1 C1 C2 -141.0(3)
Se1 Mo1 C1 C2 -57.5(3)
C10 Mo1 C1 C5 98.7(6)
C4 Mo1 C1 C5 -38.6(3)
C9 Mo1 C1 C5 41.7(5)
C3 Mo1 C1 C5 -82.1(4)
C6 Mo1 C1 C5 -111.3(7)
C7 Mo1 C1 C5 -51.2(5)
C8 Mo1 C1 C5 -4.3(4)
C2 Mo1 C1 C5 -118.6(5)
Se2 Mo1 C1 C5 100.3(3)
Se1 Mo1 C1 C5 -176.1(3)
C5 C1 C2 C3 1.2(6)
Mo1 C1 C2 C3 -61.1(4)
C5 C1 C2 Mo1 62.3(4)
C10 Mo1 C2 C1 143.6(5)
C4 Mo1 C2 C1 -77.7(4)
C5 Mo1 C2 C1 -36.0(3)
C9 Mo1 C2 C1 -57.7(8)
C3 Mo1 C2 C1 -118.2(5)
C6 Mo1 C2 C1 -177.3(3)
C7 Mo1 C2 C1 -136.4(3)
C8 Mo1 C2 C1 -95.5(4)
Se2 Mo1 C2 C1 39.3(3)
Se1 Mo1 C2 C1 119.7(3)
C10 Mo1 C2 C3 -98.2(6)
C4 Mo1 C2 C3 40.5(3)
C5 Mo1 C2 C3 82.2(4)
C9 Mo1 C2 C3 60.6(8)
C6 Mo1 C2 C3 -59.1(4)
C7 Mo1 C2 C3 -18.2(4)
C1 Mo1 C2 C3 118.2(5)
C8 Mo1 C2 C3 22.7(4)
Se2 Mo1 C2 C3 157.5(3)
Se1 Mo1 C2 C3 -122.1(3)
C1 C2 C3 C4 -2.5(5)
Mo1 C2 C3 C4 -64.4(3)
C1 C2 C3 Mo1 61.8(4)
C10 Mo1 C3 C2 144.2(3)
C4 Mo1 C3 C2 -112.3(5)
C5 Mo1 C3 C2 -75.9(3)
C9 Mo1 C3 C2 -159.9(3)
C6 Mo1 C3 C2 136.3(3)
C7 Mo1 C3 C2 164.2(3)
C1 Mo1 C3 C2 -35.3(3)
C8 Mo1 C3 C2 -163.5(3)
Se2 Mo1 C3 C2 -31.9(4)
Se1 Mo1 C3 C2 55.5(3)
C10 Mo1 C3 C4 -103.5(4)
C5 Mo1 C3 C4 36.4(3)
C9 Mo1 C3 C4 -47.6(4)
C6 Mo1 C3 C4 -111.4(3)
C7 Mo1 C3 C4 -83.5(3)
C1 Mo1 C3 C4 76.9(4)
C8 Mo1 C3 C4 -51.2(3)
C2 Mo1 C3 C4 112.3(5)
Se2 Mo1 C3 C4 80.4(4)
Se1 Mo1 C3 C4 167.8(3)
C2 C3 C4 C5 3.0(6)
Mo1 C3 C4 C5 -64.4(4)
C2 C3 C4 Mo1 67.4(3)
C10 Mo1 C4 C5 -121.8(4)
C9 Mo1 C4 C5 -96.1(4)
C3 Mo1 C4 C5 116.8(5)
C6 Mo1 C4 C5 -159.8(3)
C7 Mo1 C4 C5 -150.3(4)
C1 Mo1 C4 C5 37.9(3)
C8 Mo1 C4 C5 -114.9(4)
C2 Mo1 C4 C5 78.2(4)
Se2 Mo1 C4 C5 -10.0(4)
Se1 Mo1 C4 C5 100.7(3)
C10 Mo1 C4 C3 121.3(4)
C5 Mo1 C4 C3 -116.8(5)
C9 Mo1 C4 C3 147.1(3)
C6 Mo1 C4 C3 83.4(4)
C7 Mo1 C4 C3 92.9(3)
C1 Mo1 C4 C3 -78.9(4)
C8 Mo1 C4 C3 128.3(3)
C2 Mo1 C4 C3 -38.6(3)
Se2 Mo1 C4 C3 -126.9(3)
Se1 Mo1 C4 C3 -16.1(4)
C2 C1 C5 C4 0.7(6)
Mo1 C1 C5 C4 65.3(3)
C2 C1 C5 Mo1 -64.6(4)
C3 C4 C5 C1 -2.3(6)
Mo1 C4 C5 C1 -66.9(4)
C3 C4 C5 Mo1 64.6(3)
C10 Mo1 C5 C1 -144.5(4)
C4 Mo1 C5 C1 114.2(5)
C9 Mo1 C5 C1 -150.9(3)
C3 Mo1 C5 C1 76.3(4)
C6 Mo1 C5 C1 149.9(4)
C7 Mo1 C5 C1 146.5(3)
C8 Mo1 C5 C1 176.6(4)
C2 Mo1 C5 C1 35.3(3)
Se2 Mo1 C5 C1 -74.5(3)
Se1 Mo1 C5 C1 4.9(4)
C10 Mo1 C5 C4 101.3(4)
C9 Mo1 C5 C4 94.9(4)
C3 Mo1 C5 C4 -37.9(3)
C6 Mo1 C5 C4 35.7(6)
C7 Mo1 C5 C4 32.4(4)
C1 Mo1 C5 C4 -114.2(5)
C8 Mo1 C5 C4 62.4(4)
C2 Mo1 C5 C4 -78.9(4)
Se2 Mo1 C5 C4 171.3(3)
Se1 Mo1 C5 C4 -109.3(3)
C10 Mo1 C6 C7 -116.9(4)
C4 Mo1 C6 C7 16.6(4)
C5 Mo1 C6 C7 -5.4(5)
C9 Mo1 C6 C7 -77.9(3)
C3 Mo1 C6 C7 54.9(4)
C1 Mo1 C6 C7 80.5(7)
C8 Mo1 C6 C7 -37.1(3)
C2 Mo1 C6 C7 85.8(4)
Se2 Mo1 C6 C7 -134.3(3)
Se1 Mo1 C6 C7 147.2(3)
C4 Mo1 C6 C10 133.5(3)
C5 Mo1 C6 C10 111.5(4)
C9 Mo1 C6 C10 39.0(3)
C3 Mo1 C6 C10 171.8(3)
C7 Mo1 C6 C10 116.9(4)
C1 Mo1 C6 C10 -162.6(6)
C8 Mo1 C6 C10 79.8(3)
C2 Mo1 C6 C10 -157.3(3)
Se2 Mo1 C6 C10 -17.4(3)
Se1 Mo1 C6 C10 -95.9(3)
C10 C6 C7 C8 1.9(5)
Mo1 C6 C7 C8 64.0(3)
C10 C6 C7 Mo1 -62.1(3)
C10 Mo1 C7 C6 37.5(3)
C4 Mo1 C7 C6 -165.1(3)
C5 Mo1 C7 C6 176.9(3)
C9 Mo1 C7 C6 80.5(3)
C3 Mo1 C7 C6 -128.5(3)
C1 Mo1 C7 C6 -154.4(3)
C8 Mo1 C7 C6 117.0(5)
C2 Mo1 C7 C6 -118.2(3)
Se2 Mo1 C7 C6 67.8(4)
Se1 Mo1 C7 C6 -34.3(3)
C10 Mo1 C7 C8 -79.5(3)
C4 Mo1 C7 C8 77.9(3)
C5 Mo1 C7 C8 59.9(4)
C9 Mo1 C7 C8 -36.5(3)
C3 Mo1 C7 C8 114.5(3)
C6 Mo1 C7 C8 -117.0(5)
C1 Mo1 C7 C8 88.6(4)
C2 Mo1 C7 C8 124.8(3)
Se2 Mo1 C7 C8 -49.1(4)
Se1 Mo1 C7 C8 -151.3(3)
C6 C7 C8 C9 -0.9(5)
Mo1 C7 C8 C9 62.7(3)
C6 C7 C8 Mo1 -63.7(3)
C10 Mo1 C8 C9 -38.4(3)
C4 Mo1 C8 C9 147.2(3)
C5 Mo1 C8 C9 115.7(3)
C3 Mo1 C8 C9 175.6(3)
C6 Mo1 C8 C9 -80.4(3)
C7 Mo1 C8 C9 -117.0(4)
C1 Mo1 C8 C9 118.2(3)
C2 Mo1 C8 C9 162.6(3)
Se2 Mo1 C8 C9 29.3(3)
Se1 Mo1 C8 C9 -74.1(3)
C10 Mo1 C8 C7 78.6(3)
C4 Mo1 C8 C7 -95.8(3)
C5 Mo1 C8 C7 -127.3(3)
C9 Mo1 C8 C7 117.0(4)
C3 Mo1 C8 C7 -67.4(3)
C6 Mo1 C8 C7 36.6(3)
C1 Mo1 C8 C7 -124.8(3)
C2 Mo1 C8 C7 -80.4(4)
Se2 Mo1 C8 C7 146.3(3)
Se1 Mo1 C8 C7 42.9(4)
C7 C8 C9 C10 -0.4(5)
Mo1 C8 C9 C10 62.7(3)
C7 C8 C9 Mo1 -63.1(3)
C10 Mo1 C9 C8 116.2(4)
C4 Mo1 C9 C8 -33.5(3)
C5 Mo1 C9 C8 -70.2(3)
C3 Mo1 C9 C8 -6.2(4)
C6 Mo1 C9 C8 77.9(3)
C7 Mo1 C9 C8 37.1(3)
C1 Mo1 C9 C8 -93.5(4)
C2 Mo1 C9 C8 -51.2(8)
Se2 Mo1 C9 C8 -151.8(3)
Se1 Mo1 C9 C8 131.8(3)
C4 Mo1 C9 C10 -149.7(3)
C5 Mo1 C9 C10 173.6(3)
C3 Mo1 C9 C10 -122.4(3)
C6 Mo1 C9 C10 -38.3(3)
C7 Mo1 C9 C10 -79.1(3)
C1 Mo1 C9 C10 150.3(3)
C8 Mo1 C9 C10 -116.2(4)
C2 Mo1 C9 C10 -167.4(6)
Se2 Mo1 C9 C10 92.0(3)
Se1 Mo1 C9 C10 15.6(3)
C7 C6 C10 C9 -2.1(5)
Mo1 C6 C10 C9 -65.8(3)
C7 C6 C10 Mo1 63.7(3)
C8 C9 C10 C6 1.6(5)
Mo1 C9 C10 C6 66.3(3)
C8 C9 C10 Mo1 -64.8(3)
C4 Mo1 C10 C6 -69.9(4)
C5 Mo1 C10 C6 -124.6(4)
C9 Mo1 C10 C6 -114.3(4)
C3 Mo1 C10 C6 -13.0(4)
C7 Mo1 C10 C6 -36.4(3)
C1 Mo1 C10 C6 165.9(5)
C8 Mo1 C10 C6 -77.8(3)
C2 Mo1 C10 C6 55.9(6)
Se2 Mo1 C10 C6 164.3(3)
Se1 Mo1 C10 C6 79.2(3)
C4 Mo1 C10 C9 44.4(4)
C5 Mo1 C10 C9 -10.3(5)
C3 Mo1 C10 C9 101.3(4)
C6 Mo1 C10 C9 114.3(4)
C7 Mo1 C10 C9 77.9(3)
C1 Mo1 C10 C9 -79.8(6)
C8 Mo1 C10 C9 36.5(3)
C2 Mo1 C10 C9 170.2(5)
Se2 Mo1 C10 C9 -81.4(3)
Se1 Mo1 C10 C9 -166.5(3)
C14 S3 C11 C12 -1.3(3)
C14 S3 C11 Se1 175.3(3)
Mo1 Se1 C11 C12 -16.9(4)
Mo1 Se1 C11 S3 167.0(2)
S3 C11 C12 N13 0.8(5)
Se1 C11 C12 N13 -175.8(3)
S3 C11 C12 Se2 -178.6(2)
Se1 C11 C12 Se2 4.8(5)
Mo1 Se2 C12 N13 -168.8(3)
Mo1 Se2 C12 C11 10.5(4)
C11 C12 N13 C14 0.3(5)
Se2 C12 N13 C14 179.7(3)
C11 C12 N13 C15 176.4(4)
Se2 C12 N13 C15 -4.2(6)
C12 N13 C14 S4 176.8(3)
C15 N13 C14 S4 0.7(6)
C12 N13 C14 S3 -1.3(5)
C15 N13 C14 S3 -177.4(3)
C11 S3 C14 N13 1.4(3)
C11 S3 C14 S4 -176.6(3)
C12 N13 C15 C16 -84.7(5)
C14 N13 C15 C16 91.1(5)
C54 C53 C56 C57 -179.4(4)
C52 C53 C56 C57 5.4(7)
C54 C53 C56 C61 0.0(7)
C52 C53 C56 C61 -175.2(4)
C61 C56 C57 C58 -0.5(6)
C53 C56 C57 C58 178.9(4)
C61 C56 C57 F57 -178.5(4)
C53 C56 C57 F57 0.9(6)
F57 C57 C58 F58 -1.2(6)
C56 C57 C58 F58 -179.3(4)
F57 C57 C58 C59 179.0(4)
C56 C57 C58 C59 1.0(7)
F58 C58 C59 C62 0.2(6)
C57 C58 C59 C62 179.9(4)
F58 C58 C59 C60 179.6(3)
C57 C58 C59 C60 -0.7(6)
C62 C59 C60 F61 -1.5(6)
C58 C59 C60 F61 179.0(4)
C62 C59 C60 C61 179.4(4)
C58 C59 C60 C61 0.0(6)
F61 C60 C61 F60 0.2(6)
C59 C60 C61 F60 179.2(4)
F61 C60 C61 C56 -178.6(4)
C59 C60 C61 C56 0.5(7)
C57 C56 C61 F60 -179.0(3)
C53 C56 C61 F60 1.6(6)
C57 C56 C61 C60 -0.2(6)
C53 C56 C61 C60 -179.6(4)
C60 C59 C62 C65 0.8(7)
C58 C59 C62 C65 -179.9(4)
C60 C59 C62 C63 174.6(4)
C58 C59 C62 C63 -6.1(7)

loop_
_platon_squeeze_void_nr
_platon_squeeze_void_average_x
_platon_squeeze_void_average_y
_platon_squeeze_void_average_z
_platon_squeeze_void_volume
_platon_squeeze_void_count_electrons
_platon_squeeze_void_content
1 -0.034 0.000 0.000 238 32 ' '
